data_4310342
loop_
_publ_author_name
'Cristina Ca\~nada-Vilalta'
'William E. Streib'
'John C. Huffman'
'Ted A. O'Brien'
'Ernest R. Davidson'
'George Christou'

_publ_section_title
;
 Polynuclear Manganese Complexes with the Dicarboxylate Ligand
 m-Phenylenedipropionate: A Hexanuclear Mixed-Valence (3MnIII, 3MnIV)
 Complex
;
_journal_name_full 'Inorganic Chemistry'
_journal_page_first 101
_journal_page_last 115
_journal_paper_doi 10.1021/ic034973m
_journal_volume 43
_journal_year 2004
_chemical_formula_sum 'C57 H57 Mn3 N3 O13'
_chemical_formula_weight 1156.91
_space_group_IT_number 14
_symmetry_cell_setting monoclinic
_symmetry_space_group_name_Hall '-P 2ybc'
_symmetry_space_group_name_H-M 'P 1 21/c 1'
_audit_creation_method 'minor manual editing of SDT2CIF v. 1.2 BETA  output'
_cell_angle_alpha 90
_cell_angle_beta 111.8298
_cell_angle_gamma 90
_cell_formula_units_Z 8
_cell_length_a 16.6348(4)
_cell_length_b 32.4251(8)
_cell_length_c 20.6235(5)
_cell_measurement_reflns_used 9193
_cell_measurement_temperature 113(2)
_cell_measurement_theta_max 27.49
_cell_measurement_theta_min 2.47
_cell_volume 10326.3(4)
_computing_cell_refinement 'SAINT (Bruker, 1999)'
_computing_data_collection 'SMART (Bruker, 1999)'
_computing_data_reduction 'SAINT (Bruker, 1999), XTEL (local package)'
_computing_molecular_graphics 'XTEL, local package'
_computing_publication_material 'XTEL, local package'
_computing_structure_refinement 'XTEL, local package'
_computing_structure_solution 'SHELXS-97 (Sheldrick, 1997)'
_diffrn_ambient_temperature 113(2)
_diffrn_detector 'CCD area detector'
_diffrn_detector_area_resol_mean 44.52
_diffrn_detector_type 'Bruker SMART 6000'
_diffrn_measured_fraction_theta_full 1
_diffrn_measured_fraction_theta_max 1
_diffrn_measurement_details '   0.30 degree frames measured for  10.14 seconds each'
_diffrn_measurement_device 'three-circle goniometer with fixed chi'
_diffrn_measurement_device_type 'Bruker Platform goniometer'
_diffrn_measurement_method '\w scans'
_diffrn_radiation_type 'Mo K\a'
_diffrn_radiation_wavelength 0.71073
_diffrn_reflns_av_R_equivalents 10371
_diffrn_reflns_limit_h_max 23
_diffrn_reflns_limit_h_min -23
_diffrn_reflns_limit_k_max 45
_diffrn_reflns_limit_k_min -45
_diffrn_reflns_limit_l_max 29
_diffrn_reflns_limit_l_min -29
_diffrn_reflns_number 3
_diffrn_reflns_theta_full 30.0033
_diffrn_reflns_theta_max 30.0033
_diffrn_reflns_theta_min 2.04331
_diffrn_standards_decay_% 0.
_diffrn_standards_interval_time 103
_diffrn_standards_number 9194
_exptl_absorpt_coefficient_mu 0.7923
_exptl_absorpt_correction_type none
_exptl_crystal_colour black
_exptl_crystal_density_diffrn 1.488
_exptl_crystal_density_method 'not measured'
_exptl_crystal_description irreg
_exptl_crystal_F_000 4792
_exptl_crystal_size_max .3
_exptl_crystal_size_mid .2
_exptl_crystal_size_min .12
_refine_diff_density_max 0.54
_refine_diff_density_min -0.43
_refine_ls_abs_structure_details none
_refine_ls_extinction_method none
_refine_ls_goodness_of_fit_ref 0.6741
_refine_ls_matrix_type full
_refine_ls_number_parameters 1369
_refine_ls_number_reflns 10371
_refine_ls_R_factor_gt 0.0336
_refine_ls_shift/su_max 0.0117
_refine_ls_structure_factor_coef F
_refine_ls_weighting_details w^-1^=\s^2^(F)+(.07F)^2^
_refine_ls_weighting_scheme calc
_refine_ls_wR_factor_ref 0.0390
_reflns_number_gt 10371
_reflns_number_total 30166
_reflns_threshold_expression 'Fo^2^> 2.33\s(Fo^2^)'
_cod_data_source_file ic034973msi20030818_100625_3.cif
_cod_data_source_block MSC01047
_cod_original_sg_symbol_H-M 'P 21/c'
_cod_database_code 4310342

loop_
_symmetry_equiv_pos_as_xyz
x,y,z
-x,1/2+y,1/2-z
x,1/2-y,1/2+z
-x,-y,-z

loop_
_atom_site_label
_atom_site_type_symbol
_atom_site_fract_x
_atom_site_fract_y
_atom_site_fract_z
_atom_site_U_iso_or_equiv
_atom_site_adp_type
_atom_site_occupancy
_atom_site_disorder_group
_atom_site_disorder_assembly
MN1 MN 0.00584(6) 0.33417(3) 0.33616(4) 0.0152(3) Uani 1 0 .
MN2 MN 0.06522(6) 0.39986(3) 0.24394(5) 0.0158(3) Uani 1 0 .
MN3 MN -0.07714(6) 0.32737(3) 0.15755(5) 0.0168(3) Uani 1 0 .
O4 O 0.0019(3) 0.35532(13) 0.2513(2) 0.0163(15) Uani 1 0 .
N5 N 0.0101(3) 0.31228(16) 0.4340(3) 0.0192(18) Uani 1 0 .
C6 C 0.0408(4) 0.3354(2) 0.4909(3) 0.027(2) Uani 1 0 .
C7 C 0.0409(4) 0.3224(2) 0.5547(3) 0.035(3) Uani 1 0 .
C8 C 0.0098(4) 0.2836(2) 0.5602(3) 0.034(3) Uani 1 0 .
C9 C -0.0189(4) 0.2594(2) 0.5021(3) 0.029(3) Uani 1 0 .
C10 C -0.0201(4) 0.2751(2) 0.4400(3) 0.026(2) Uani 1 0 .
N11 N 0.1499(3) 0.44695(17) 0.2391(2) 0.021(2) Uani 1 0 .
C12 C 0.2304(4) 0.4369(2) 0.2419(3) 0.028(3) Uani 1 0 .
C13 C 0.2904(5) 0.4662(2) 0.2430(4) 0.034(3) Uani 1 0 .
C14 C 0.2673(5) 0.5072(3) 0.2402(4) 0.044(3) Uani 1 0 .
C15 C 0.1849(6) 0.5177(2) 0.2359(4) 0.040(3) Uani 1 0 .
C16 C 0.1279(5) 0.4862(2) 0.2354(3) 0.030(3) Uani 1 0 .
N17 N -0.1669(3) 0.29869(17) 0.0570(3) 0.024(2) Uani 1 0 .
C18 C -0.1852(4) 0.3166(2) -0.0051(3) 0.029(3) Uani 1 0 .
C19 C -0.2376(5) 0.2988(2) -0.0673(3) 0.039(3) Uani 1 0 .
C20 C -0.2743(4) 0.2608(2) -0.0659(4) 0.038(3) Uani 1 0 .
C21 C -0.2566(4) 0.2418(2) -0.0028(3) 0.033(3) Uani 1 0 .
C22 C -0.2022(4) 0.2613(2) 0.0574(3) 0.026(2) Uani 1 0 .
O23 O 0.1351(3) 0.33643(14) 0.3882(2) 0.0223(15) Uani 1 0 .
O24 O 0.1778(3) 0.38178(13) 0.3261(2) 0.0203(17) Uani 1 0 .
C25 C 0.1918(4) 0.3582(2) 0.3775(3) 0.017(2) Uani 1 0 .
C26 C 0.2842(4) 0.3555(2) 0.4296(3) 0.024(2) Uani 1 0 .
C27 C 0.3190(4) 0.3990(2) 0.4564(3) 0.028(2) Uani 1 0 .
C28 C 0.2648(4) 0.4200(2) 0.4905(3) 0.023(2) Uani 1 0 .
C29 C 0.2727(4) 0.4110(2) 0.5586(3) 0.033(3) Uani 1 0 .
C30 C 0.2175(5) 0.4287(2) 0.5875(3) 0.041(3) Uani 1 0 .
C31 C 0.1532(5) 0.4556(2) 0.5477(3) 0.034(3) Uani 1 0 .
C32 C 0.1430(4) 0.4652(2) 0.4787(3) 0.025(2) Uani 1 0 .
C33 C 0.2007(4) 0.4476(2) 0.4522(3) 0.024(2) Uani 1 0 .
C34 C 0.0691(4) 0.4912(2) 0.4325(3) 0.024(2) Uani 1 0 .
C35 C -0.0112(4) 0.4648(2) 0.3982(3) 0.025(3) Uani 1 0 .
C36 C 0.0051(4) 0.4291(2) 0.3579(3) 0.020(2) Uani 1 0 .
O37 O -0.0098(3) 0.39344(14) 0.3740(2) 0.0222(18) Uani 1 0 .
O38 O 0.0337(3) 0.43801(13) 0.3108(2) 0.0226(17) Uani 1 0 .
O39 O 0.1059(3) 0.37486(14) 0.1707(2) 0.0211(17) Uani 1 0 .
O40 O 0.0124(3) 0.32810(14) 0.1063(2) 0.0256(17) Uani 1 0 .
C41 C 0.0784(4) 0.3498(2) 0.1203(3) 0.019(2) Uani 1 0 .
C42 C 0.1317(4) 0.3466(2) 0.0747(3) 0.022(2) Uani 1 0 .
C43 C 0.1409(4) 0.3885(2) 0.0444(3) 0.025(2) Uani 1 0 .
C44 C 0.0539(4) 0.4072(2) 0.0035(3) 0.022(2) Uani 1 0 .
C45 C 0.0042(5) 0.3925(2) -0.0618(3) 0.035(3) Uani 1 0 .
C46 C -0.0789(5) 0.4075(3) -0.0972(3) 0.044(3) Uani 1 0 .
C47 C -0.1127(4) 0.4373(2) -0.0661(4) 0.035(3) Uani 1 0 .
C48 C -0.0648(5) 0.4518(2) 0.0006(3) 0.025(3) Uani 1 0 .
C49 C 0.0189(4) 0.4371(2) 0.0339(3) 0.021(2) Uani 1 0 .
C50 C -0.1036(4) 0.4804(2) 0.0390(3) 0.028(3) Uani 1 0 .
C51 C -0.1566(4) 0.4557(2) 0.0733(3) 0.025(3) Uani 1 0 .
C52 C -0.1034(4) 0.4219(2) 0.1209(3) 0.019(2) Uani 1 0 .
O53 O -0.0334(3) 0.43358(13) 0.1681(2) 0.0221(17) Uani 1 0 .
O54 O -0.1314(3) 0.38617(14) 0.1104(2) 0.0244(18) Uani 1 0 .
O55 O 0.0234(3) 0.27077(13) 0.3134(2) 0.0208(16) Uani 1 0 .
O56 O -0.0281(3) 0.26593(13) 0.1963(2) 0.0214(16) Uani 1 0 .
C57 C 0.0047(4) 0.2515(2) 0.2566(3) 0.018(2) Uani 1 0 .
C58 C 0.0256(4) 0.2051(2) 0.2642(3) 0.021(2) Uani 1 0 .
C59 C -0.0347(4) 0.18127(19) 0.2926(3) 0.024(2) Uani 1 0 .
C60 C -0.1283(4) 0.18469(19) 0.2447(3) 0.021(2) Uani 1 0 .
C61 C -0.1629(4) 0.1578(2) 0.1901(3) 0.029(3) Uani 1 0 .
C62 C -0.2464(4) 0.1639(2) 0.1399(3) 0.031(2) Uani 1 0 .
C63 C -0.2933(4) 0.1980(2) 0.1459(3) 0.030(2) Uani 1 0 .
C64 C -0.2592(4) 0.22588(18) 0.2015(3) 0.022(2) Uani 1 0 .
C65 C -0.1775(4) 0.21839(17) 0.2508(3) 0.019(2) Uani 1 0 .
C66 C -0.3100(4) 0.26492(18) 0.2016(3) 0.024(2) Uani 1 0 .
C67 C -0.2647(4) 0.2959(2) 0.2578(3) 0.021(2) Uani 1 0 .
C68 C -0.1829(4) 0.31361(19) 0.2510(3) 0.018(2) Uani 1 0 .
O69 O -0.1222(3) 0.32257(14) 0.3077(2) 0.0205(16) Uani 1 0 .
O70 O -0.1815(3) 0.31822(14) 0.1917(2) 0.0244(16) Uani 1 0 .
MN71 MN 0.51338(6) 0.33407(3) 0.34706(4) 0.0159(3) Uani 1 0 .
MN72 MN 0.56401(6) 0.40314(3) 0.24582(4) 0.0150(3) Uani 1 0 .
MN73 MN 0.42653(6) 0.33246(3) 0.16758(4) 0.0134(3) Uani 1 0 .
O74 O 0.5006(3) 0.35759(12) 0.2473(2) 0.0150(15) Uani 1 0 .
N75 N 0.5183(3) 0.30959(17) 0.4542(3) 0.0204(19) Uani 1 0 .
C76 C 0.5032(4) 0.3349(2) 0.4999(3) 0.025(2) Uani 1 0 .
C77 C 0.4787(4) 0.3208(2) 0.5541(3) 0.028(2) Uani 1 0 .
C78 C 0.4726(4) 0.2788(2) 0.5626(3) 0.028(2) Uani 1 0 .
C79 C 0.4905(4) 0.2527(2) 0.5173(3) 0.025(2) Uani 1 0 .
C80 C 0.5122(4) 0.2692(2) 0.4648(3) 0.024(2) Uani 1 0 .
N81 N 0.6409(3) 0.45337(17) 0.2429(2) 0.022(2) Uani 1 0 .
C82 C 0.7206(5) 0.4467(2) 0.2414(3) 0.028(3) Uani 1 0 .
C83 C 0.7727(4) 0.4798(2) 0.2397(3) 0.032(3) Uani 1 0 .
C84 C 0.7435(5) 0.5190(3) 0.2407(4) 0.041(3) Uani 1 0 .
C85 C 0.6630(5) 0.5258(2) 0.2422(4) 0.038(3) Uani 1 0 .
C86 C 0.6128(4) 0.4920(2) 0.2431(3) 0.025(2) Uani 1 0 .
N87 N 0.3399(3) 0.30246(16) 0.0779(2) 0.0183(18) Uani 1 0 .
C88 C 0.3217(4) 0.3172(2) 0.0137(3) 0.024(2) Uani 1 0 .
C89 C 0.2621(4) 0.2994(2) -0.0451(3) 0.030(3) Uani 1 0 .
C90 C 0.2184(4) 0.2644(2) -0.0375(3) 0.031(3) Uani 1 0 .
C91 C 0.2367(4) 0.2493(2) 0.0284(3) 0.026(2) Uani 1 0 .
C92 C 0.2974(4) 0.26840(19) 0.0847(3) 0.021(2) Uani 1 0 .
O93 O 0.6786(3) 0.38333(13) 0.3220(2) 0.0207(17) Uani 1 0 .
O94 O 0.6497(3) 0.34090(14) 0.3960(2) 0.0243(16) Uani 1 0 .
C95 C 0.7005(4) 0.3620(2) 0.3773(3) 0.019(2) Uani 1 0 .
C96 C 0.7953(4) 0.3621(2) 0.4240(3) 0.024(2) Uani 1 0 .
C97 C 0.8290(4) 0.4056(2) 0.4449(3) 0.027(2) Uani 1 0 .
C98 C 0.7791(4) 0.4279(2) 0.4820(3) 0.025(2) Uani 1 0 .
C99 C 0.7980(4) 0.4219(2) 0.5519(3) 0.032(3) Uani 1 0 .
C100 C 0.7465(5) 0.4403(2) 0.5844(3) 0.037(3) Uani 1 0 .
C101 C 0.6767(5) 0.4637(2) 0.5462(4) 0.035(3) Uani 1 0 .
C102 C 0.6563(4) 0.4704(2) 0.4764(3) 0.027(3) Uani 1 0 .
C103 C 0.7091(4) 0.4526(2) 0.4450(3) 0.024(2) Uani 1 0 .
C104 C 0.5777(5) 0.4938(2) 0.4333(4) 0.030(3) Uani 1 0 .
C105 C 0.4967(4) 0.4658(2) 0.4081(3) 0.028(3) Uani 1 0 .
C106 C 0.5067(4) 0.4290(2) 0.3655(3) 0.019(2) Uani 1 0 .
O107 O 0.5303(3) 0.43760(13) 0.3157(2) 0.0201(17) Uani 1 0 .
O108 O 0.4908(3) 0.39421(14) 0.3821(2) 0.0240(18) Uani 1 0 .
O109 O 0.5366(3) 0.27254(13) 0.3184(2) 0.0209(16) Uani 1 0 .
O110 O 0.4709(3) 0.27129(13) 0.2023(2) 0.0189(15) Uani 1 0 .
C111 C 0.5138(4) 0.2551(2) 0.2604(3) 0.018(2) Uani 1 0 .
C112 C 0.5393(4) 0.2101(2) 0.2603(3) 0.023(2) Uani 1 0 .
C113 C 0.5017(4) 0.1830(2) 0.3027(3) 0.026(2) Uani 1 0 .
C114 C 0.4049(4) 0.18652(19) 0.2754(3) 0.025(2) Uani 1 0 .
C115 C 0.3533(4) 0.1640(2) 0.2186(4) 0.037(3) Uani 1 0 .
C116 C 0.2648(4) 0.1708(2) 0.1873(4) 0.045(3) Uani 1 0 .
C117 C 0.2278(4) 0.2022(2) 0.2144(4) 0.036(3) Uani 1 0 .
C118 C 0.2777(4) 0.22474(18) 0.2718(3) 0.024(2) Uani 1 0 .
C119 C 0.3664(4) 0.21669(18) 0.3017(3) 0.025(2) Uani 1 0 .
C120 C 0.2399(4) 0.26135(19) 0.2969(3) 0.025(2) Uani 1 0 .
C121 C 0.2332(4) 0.2984(2) 0.2508(3) 0.021(2) Uani 1 0 .
C122 C 0.3212(4) 0.3154(2) 0.2571(3) 0.017(2) Uani 1 0 .
O123 O 0.3791(3) 0.31828(14) 0.3162(2) 0.0218(16) Uani 1 0 .
O124 O 0.3272(2) 0.32564(14) 0.20002(19) 0.0206(15) Uani 1 0 .
O125 O 0.6065(3) 0.38045(14) 0.1712(2) 0.0214(17) Uani 1 0 .
O126 O 0.5077(3) 0.33308(14) 0.11373(19) 0.0195(15) Uani 1 0 .
C127 C 0.5752(4) 0.3547(2) 0.1235(3) 0.017(2) Uani 1 0 .
C128 C 0.6212(4) 0.3488(2) 0.0730(3) 0.024(2) Uani 1 0 .
C129 C 0.6270(5) 0.3894(2) 0.0364(4) 0.030(3) Uani 1 0 .
C130 C 0.5377(5) 0.4077(2) -0.0016(3) 0.029(3) Uani 1 0 .
C131 C 0.4831(5) 0.3918(2) -0.0649(4) 0.039(3) Uani 1 0 .
C132 C 0.3999(5) 0.4067(3) -0.0961(3) 0.047(3) Uani 1 0 .
C133 C 0.3703(5) 0.4369(3) -0.0635(3) 0.037(3) Uani 1 0 .
C134 C 0.4231(5) 0.4530(2) 0.0003(3) 0.025(3) Uani 1 0 .
C135 C 0.5073(4) 0.4384(2) 0.0301(3) 0.025(3) Uani 1 0 .
C136 C 0.3885(4) 0.4820(2) 0.0404(3) 0.027(3) Uani 1 0 .
C137 C 0.3388(4) 0.4576(2) 0.0779(3) 0.025(3) Uani 1 0 .
C138 C 0.3940(4) 0.4244(2) 0.1248(3) 0.018(2) Uani 1 0 .
O139 O 0.4646(3) 0.43591(13) 0.1710(2) 0.0225(17) Uani 1 0 .
O140 O 0.3674(3) 0.38767(13) 0.1149(2) 0.0205(17) Uani 1 0 .
C141 C 0.1064(4) 0.1115(2) 0.2084(3) 0.022(2) Uani 1 0 .
C142 C 0.1467(5) 0.1164(2) 0.2769(4) 0.043(3) Uani 1 0 .
C143 C 0.1308(5) 0.0922(3) 0.3263(4) 0.045(4) Uani 1 0 .
C144 C 0.0708(6) 0.0619(3) 0.3034(5) 0.053(4) Uani 1 0 .
C145 C 0.0296(5) 0.0570(3) 0.2328(5) 0.058(4) Uani 1 0 .
C146 C 0.0491(5) 0.0817(3) 0.1877(4) 0.046(3) Uani 1 0 .
C147 C 0.6697(5) 0.1171(2) 0.2685(5) 0.050(4) Uani 1 0 .
C148 C 0.6646(5) 0.1011(3) 0.3271(5) 0.050(4) Uani 1 0 .
C149 C 0.5948(7) 0.0750(3) 0.3185(6) 0.070(6) Uani 1 0 .
C150 C 0.5363(5) 0.0652(3) 0.2583(6) 0.050(4) Uani 1 0 .
C151 C 0.5446(5) 0.0807(3) 0.2032(5) 0.060(4) Uani 1 0 .
C152 C 0.6103(5) 0.1073(2) 0.2046(4) 0.040(3) Uani 1 0 .
H1 H 0.0639 0.3619 0.4879 0.039 Uiso 1 0 .
H2 H 0.0616 0.3401 0.5945 0.0465 Uiso 1 0 .
H3 H 0.0098 0.2739 0.6035 0.0463 Uiso 1 0 .
H4 H -0.0381 0.2322 0.5045 0.0416 Uiso 1 0 .
H5 H -0.0443 0.2584 0.399 0.0391 Uiso 1 0 .
H6 H 0.2461 0.4087 0.2436 0.039 Uiso 1 0 .
H7 H 0.3461 0.4586 0.2458 0.0472 Uiso 1 0 .
H8 H 0.3077 0.528 0.2413 0.0559 Uiso 1 0 .
H9 H 0.1676 0.5456 0.2331 0.0504 Uiso 1 0 .
H10 H 0.072 0.4931 0.2325 0.0428 Uiso 1 0 .
H11 H -0.1611 0.3426 -0.007 0.0421 Uiso 1 0 .
H12 H -0.2489 0.3126 -0.1104 0.05 Uiso 1 0 .
H13 H -0.3106 0.2482 -0.1078 0.0511 Uiso 1 0 .
H14 H -0.281 0.2155 -0.0001 0.0452 Uiso 1 0 .
H15 H -0.1893 0.2474 0.1004 0.0389 Uiso 1 0 .
H16 H 0.2852 0.3391 0.4683 0.0359 Uiso 1 0 .
H17 H 0.3195 0.3433 0.4082 0.0359 Uiso 1 0 .
H18 H 0.3765 0.3963 0.4893 0.0402 Uiso 1 0 .
H19 H 0.3189 0.4149 0.4178 0.0402 Uiso 1 0 .
H20 H 0.3165 0.3924 0.5859 0.0445 Uiso 1 0 .
H21 H 0.2238 0.4225 0.6342 0.052 Uiso 1 0 .
H22 H 0.1145 0.4672 0.5669 0.0464 Uiso 1 0 .
H23 H 0.1961 0.4547 0.4064 0.0362 Uiso 1 0 .
H24 H 0.0567 0.512 0.4598 0.0362 Uiso 1 0 .
H25 H 0.0852 0.5037 0.3975 0.0362 Uiso 1 0 .
H26 H -0.0297 0.4544 0.4332 0.038 Uiso 1 0 .
H27 H -0.0555 0.4816 0.3667 0.038 Uiso 1 0 .
H28 H 0.1878 0.3365 0.1022 0.034 Uiso 1 0 .
H29 H 0.1043 0.3281 0.0375 0.034 Uiso 1 0 .
H30 H 0.1724 0.4065 0.0815 0.0368 Uiso 1 0 .
H31 H 0.1723 0.385 0.0143 0.0368 Uiso 1 0 .
H32 H 0.0271 0.3721 -0.0829 0.0466 Uiso 1 0 .
H33 H -0.1124 0.3975 -0.1423 0.055 Uiso 1 0 .
H34 H -0.1685 0.4477 -0.0906 0.0484 Uiso 1 0 .
H35 H 0.0533 0.4478 0.0786 0.033 Uiso 1 0 .
H36 H -0.0577 0.4943 0.0743 0.0402 Uiso 1 0 .
H37 H -0.1398 0.4996 0.0071 0.0402 Uiso 1 0 .
H38 H -0.1765 0.474 0.0998 0.0366 Uiso 1 0 .
H39 H -0.2047 0.4434 0.0376 0.0366 Uiso 1 0 .
H40 H 0.0191 0.1942 0.2199 0.0338 Uiso 1 0 .
H41 H 0.0837 0.2015 0.2957 0.0338 Uiso 1 0 .
H42 H -0.0189 0.1529 0.2973 0.036 Uiso 1 0 .
H43 H -0.0287 0.1921 0.3369 0.036 Uiso 1 0 .
H44 H -0.1307 0.1344 0.1862 0.0403 Uiso 1 0 .
H45 H -0.2699 0.145 0.102 0.0436 Uiso 1 0 .
H46 H -0.3495 0.2026 0.1117 0.0414 Uiso 1 0 .
H47 H -0.1544 0.2367 0.2891 0.0309 Uiso 1 0 .
H48 H -0.3236 0.2781 0.1575 0.0371 Uiso 1 0 .
H49 H -0.3626 0.2569 0.2065 0.0371 Uiso 1 0 .
H50 H -0.3031 0.3175 0.2563 0.0339 Uiso 1 0 .
H51 H -0.2481 0.2821 0.3023 0.0339 Uiso 1 0 .
H52 H 0.5085 0.3638 0.4952 0.0374 Uiso 1 0 .
H53 H 0.4662 0.3399 0.5844 0.0404 Uiso 1 0 .
H54 H 0.4564 0.2683 0.5991 0.0404 Uiso 1 0 .
H55 H 0.4879 0.2238 0.5224 0.0382 Uiso 1 0 .
H56 H 0.5243 0.2506 0.4339 0.0366 Uiso 1 0 .
H57 H 0.7403 0.4196 0.2413 0.0399 Uiso 1 0 .
H58 H 0.8276 0.4753 0.2382 0.0464 Uiso 1 0 .
H59 H 0.7789 0.5417 0.2398 0.0527 Uiso 1 0 .
H60 H 0.642 0.5531 0.2425 0.0502 Uiso 1 0 .
H61 H 0.5569 0.4964 0.2438 0.0368 Uiso 1 0 .
H62 H 0.3513 0.3412 0.0082 0.0365 Uiso 1 0 .
H63 H 0.251 0.3111 -0.0895 0.0433 Uiso 1 0 .
H64 H 0.1767 0.2512 -0.0769 0.0442 Uiso 1 0 .
H65 H 0.2072 0.2257 0.0355 0.0387 Uiso 1 0 .
H66 H 0.31 0.2571 0.1298 0.0336 Uiso 1 0 .
H67 H 0.8032 0.3465 0.4645 0.0354 Uiso 1 0 .
H68 H 0.8275 0.3497 0.399 0.0354 Uiso 1 0 .
H69 H 0.8883 0.4045 0.4748 0.0388 Uiso 1 0 .
H70 H 0.824 0.421 0.4038 0.0388 Uiso 1 0 .
H71 H 0.8463 0.4055 0.5785 0.0435 Uiso 1 0 .
H72 H 0.761 0.4366 0.633 0.0502 Uiso 1 0 .
H73 H 0.6421 0.4758 0.569 0.046 Uiso 1 0 .
H74 H 0.6966 0.4575 0.3967 0.0359 Uiso 1 0 .
H75 H 0.5686 0.5155 0.4604 0.0419 Uiso 1 0 .
H76 H 0.5864 0.5048 0.3937 0.0419 Uiso 1 0 .
H77 H 0.4861 0.4559 0.4474 0.0392 Uiso 1 0 .
H78 H 0.4483 0.4818 0.3794 0.0392 Uiso 1 0 .
H79 H 0.5185 0.2003 0.2134 0.0345 Uiso 1 0 .
H80 H 0.6007 0.2079 0.2796 0.0345 Uiso 1 0 .
H81 H 0.5175 0.1551 0.3 0.0379 Uiso 1 0 .
H82 H 0.5249 0.1917 0.3503 0.0379 Uiso 1 0 .
H83 H 0.3795 0.1432 0.2007 0.0484 Uiso 1 0 .
H84 H 0.2303 0.1545 0.1493 0.0565 Uiso 1 0 .
H85 H 0.1673 0.2078 0.1927 0.0476 Uiso 1 0 .
H86 H 0.4015 0.2321 0.3414 0.0376 Uiso 1 0 .
H87 H 0.1839 0.2542 0.296 0.0381 Uiso 1 0 .
H88 H 0.2764 0.2679 0.3438 0.0381 Uiso 1 0 .
H89 H 0.2023 0.2906 0.2033 0.0323 Uiso 1 0 .
H90 H 0.2017 0.3196 0.263 0.0323 Uiso 1 0 .
H91 H 0.6775 0.3387 0.0977 0.0366 Uiso 1 0 .
H92 H 0.5893 0.3293 0.0384 0.0366 Uiso 1 0 .
H93 H 0.6611 0.4085 0.0705 0.0425 Uiso 1 0 .
H94 H 0.6534 0.3842 0.0037 0.0425 Uiso 1 0 .
H95 H 0.5024 0.3709 -0.0872 0.0518 Uiso 1 0 .
H96 H 0.3622 0.3961 -0.1404 0.0586 Uiso 1 0 .
H97 H 0.3122 0.4468 -0.0853 0.0487 Uiso 1 0 .
H98 H 0.5442 0.4494 0.0727 0.0385 Uiso 1 0 .
H99 H 0.435 0.4965 0.0738 0.0393 Uiso 1 0 .
H100 H 0.3501 0.5012 0.0088 0.0393 Uiso 1 0 .
H101 H 0.3206 0.4762 0.1053 0.0373 Uiso 1 0 .
H102 H 0.2894 0.4451 0.0437 0.0373 Uiso 1 0 .
H103 H 0.122 0.1296 0.1762 0.0438 Uiso 1 0 .
H104 H 0.1891 0.1379 0.2944 0.0526 Uiso 1 0 .
H105 H 0.1613 0.0967 0.3749 0.0574 Uiso 1 0 .
H106 H 0.0572 0.0448 0.3348 0.0659 Uiso 1 0 .
H107 H -0.0125 0.0356 0.2156 0.0694 Uiso 1 0 .
H108 H 0.0175 0.0769 0.1388 0.0565 Uiso 1 0 .
H109 H 0.7168 0.1357 0.2715 0.0615 Uiso 1 0 .
H110 H 0.7077 0.1078 0.372 0.0615 Uiso 1 0 .
H111 H 0.591 0.0636 0.3606 0.0829 Uiso 1 0 .
H112 H 0.4861 0.0475 0.2546 0.0644 Uiso 1 0 .
H113 H 0.5029 0.0734 0.1573 0.0726 Uiso 1 0 .
H114 H 0.6146 0.1182 0.1634 0.0532 Uiso 1 0 .

loop_
_atom_site_aniso_label
_atom_site_aniso_U_11
_atom_site_aniso_U_22
_atom_site_aniso_U_33
_atom_site_aniso_U_12
_atom_site_aniso_U_13
_atom_site_aniso_U_23
MN1 0.0145(5) 0.0165(10) 0.0158(5) -0.0020(4) 0.0070(4) 0.0000(4)
MN2 0.0155(6) 0.0176(11) 0.0154(6) -0.0041(4) 0.0069(4) -0.0009(4)
MN3 0.0155(5) 0.0181(11) 0.0169(6) -0.0028(4) 0.0060(4) 0.0009(4)
O4 0.017(2) 0.018(3) 0.018(2) -0.000(2) 0.0103(17) 0.0019(18)
N5 0.014(3) 0.021(3) 0.023(3) -0.002(2) 0.007(2) -0.003(2)
C6 0.025(3) 0.032(4) 0.022(3) -0.002(3) 0.007(3) 0.000(3)
C7 0.047(4) 0.038(5) 0.021(3) -0.005(3) 0.013(3) -0.005(3)
C8 0.038(4) 0.047(5) 0.018(3) -0.006(4) 0.012(3) 0.009(3)
C9 0.027(4) 0.030(4) 0.029(4) -0.003(3) 0.010(3) 0.005(3)
C10 0.027(4) 0.028(4) 0.028(4) -0.005(3) 0.015(3) 0.000(3)
N11 0.026(3) 0.022(3) 0.016(3) -0.005(2) 0.009(2) -0.000(2)
C12 0.020(3) 0.039(5) 0.024(4) -0.011(3) 0.007(3) -0.001(3)
C13 0.034(4) 0.045(5) 0.024(3) -0.014(4) 0.012(3) -0.000(3)
C14 0.048(5) 0.055(6) 0.028(4) -0.032(4) 0.014(4) 0.002(4)
C15 0.068(6) 0.025(4) 0.027(4) -0.011(4) 0.017(4) 0.001(3)
C16 0.039(4) 0.032(5) 0.018(3) -0.002(3) 0.011(3) 0.000(3)
N17 0.018(3) 0.025(3) 0.027(3) -0.002(2) 0.008(2) -0.002(2)
C18 0.031(4) 0.026(4) 0.028(4) 0.000(3) 0.009(3) 0.007(3)
C19 0.040(4) 0.041(5) 0.025(4) -0.003(4) -0.003(3) 0.005(3)
C20 0.030(4) 0.040(5) 0.030(4) 0.002(3) -0.004(3) -0.005(3)
C21 0.024(4) 0.034(4) 0.038(4) -0.007(3) 0.008(3) -0.008(3)
C22 0.027(4) 0.027(4) 0.028(4) -0.005(3) 0.013(3) -0.000(3)
O23 0.020(2) 0.025(3) 0.022(2) -0.003(2) 0.0081(17) 0.005(2)
O24 0.018(3) 0.022(3) 0.021(2) -0.004(2) 0.009(2) 0.003(2)
C25 0.018(3) 0.018(3) 0.017(3) 0.001(3) 0.008(3) -0.006(3)
C26 0.022(3) 0.025(4) 0.024(3) 0.000(3) 0.009(3) -0.003(3)
C27 0.020(3) 0.030(4) 0.028(4) -0.002(3) 0.001(3) -0.001(3)
C28 0.021(3) 0.024(4) 0.023(3) -0.005(3) 0.005(3) -0.006(3)
C29 0.034(4) 0.037(5) 0.020(3) 0.007(3) 0.001(3) 0.001(3)
C30 0.057(5) 0.044(5) 0.022(4) 0.003(4) 0.015(3) -0.005(3)
C31 0.042(4) 0.036(5) 0.027(4) 0.005(3) 0.015(3) -0.006(3)
C32 0.028(4) 0.021(4) 0.026(4) -0.007(3) 0.008(3) -0.010(3)
C33 0.024(4) 0.023(4) 0.021(3) -0.008(3) 0.004(3) -0.005(3)
C34 0.025(4) 0.017(4) 0.031(4) 0.001(3) 0.010(3) -0.006(3)
C35 0.018(3) 0.026(4) 0.032(4) -0.007(3) 0.011(3) -0.002(3)
C36 0.012(3) 0.025(4) 0.021(3) 0.000(3) 0.003(3) -0.005(3)
O37 0.027(3) 0.021(3) 0.021(2) -0.002(2) 0.012(2) -0.000(2)
O38 0.026(3) 0.021(3) 0.024(2) -0.003(2) 0.013(2) 0.000(2)
O39 0.019(3) 0.025(3) 0.023(2) -0.005(2) 0.013(2) -0.004(2)
O40 0.021(2) 0.031(3) 0.026(2) -0.011(2) 0.0100(19) -0.004(2)
C41 0.024(4) 0.015(3) 0.015(3) 0.003(3) 0.005(3) 0.003(2)
C42 0.022(3) 0.026(4) 0.021(3) 0.005(3) 0.011(3) 0.002(3)
C43 0.021(3) 0.031(4) 0.027(4) -0.001(3) 0.013(3) -0.001(3)
C44 0.030(4) 0.022(4) 0.019(3) -0.004(3) 0.013(3) 0.003(3)
C45 0.043(4) 0.037(5) 0.024(4) 0.013(3) 0.013(3) 0.003(3)
C46 0.049(5) 0.056(6) 0.021(4) 0.005(4) 0.007(3) -0.007(4)
C47 0.029(4) 0.043(5) 0.029(4) 0.010(3) 0.006(3) 0.010(3)
C48 0.035(4) 0.020(4) 0.025(3) 0.001(3) 0.017(3) 0.007(3)
C49 0.024(4) 0.022(4) 0.020(3) -0.006(3) 0.009(3) 0.006(3)
C50 0.032(4) 0.021(4) 0.031(4) 0.000(3) 0.013(3) 0.010(3)
C51 0.027(4) 0.021(4) 0.029(4) 0.003(3) 0.014(3) 0.007(3)
C52 0.019(4) 0.024(4) 0.019(3) 0.003(3) 0.013(3) 0.000(3)
O53 0.024(3) 0.021(3) 0.022(2) -0.002(2) 0.010(2) 0.001(2)
O54 0.026(3) 0.018(3) 0.025(3) -0.002(2) 0.004(2) 0.003(2)
O55 0.026(2) 0.016(3) 0.022(2) 0.0015(19) 0.0112(19) 0.0013(19)
O56 0.022(3) 0.020(3) 0.020(2) -0.0003(19) 0.0060(19) 0.0022(19)
C57 0.010(3) 0.022(4) 0.026(3) -0.002(3) 0.011(3) 0.000(3)
C58 0.018(3) 0.016(3) 0.027(3) 0.003(3) 0.008(3) 0.001(3)
C59 0.032(4) 0.017(3) 0.025(3) 0.000(3) 0.014(3) 0.006(3)
C60 0.018(3) 0.019(3) 0.028(3) -0.001(3) 0.012(3) 0.004(3)
C61 0.030(4) 0.018(4) 0.039(4) -0.001(3) 0.015(3) -0.000(3)
C62 0.028(3) 0.024(4) 0.039(4) -0.002(3) 0.011(3) -0.011(3)
C63 0.021(3) 0.027(4) 0.040(4) -0.005(3) 0.009(3) -0.003(3)
C64 0.018(3) 0.015(3) 0.037(4) -0.003(2) 0.016(3) -0.001(3)
C65 0.017(3) 0.014(3) 0.025(3) -0.001(2) 0.008(2) 0.001(2)
C66 0.018(3) 0.023(3) 0.037(4) -0.002(2) 0.017(3) 0.001(3)
C67 0.014(4) 0.022(4) 0.032(4) 0.002(3) 0.014(3) -0.004(3)
C68 0.020(3) 0.010(3) 0.022(3) 0.004(3) 0.006(3) 0.000(3)
O69 0.015(2) 0.028(3) 0.020(2) 0.0003(19) 0.0084(18) -0.0013(19)
O70 0.018(2) 0.035(3) 0.022(2) -0.002(2) 0.0102(19) 0.002(2)
MN71 0.0165(5) 0.0170(10) 0.0162(5) -0.0023(4) 0.0084(4) 0.0003(4)
MN72 0.0152(5) 0.0149(9) 0.0158(6) -0.0028(4) 0.0067(4) 0.0000(4)
MN73 0.0126(5) 0.0144(9) 0.0147(5) -0.0003(4) 0.0066(4) 0.0016(4)
O74 0.014(2) 0.014(2) 0.017(2) -0.0033(19) 0.0058(17) -0.0028(18)
N75 0.016(3) 0.023(3) 0.025(3) 0.004(2) 0.010(2) 0.004(2)
C76 0.027(3) 0.025(4) 0.024(3) -0.000(3) 0.011(3) 0.002(3)
C77 0.025(3) 0.040(5) 0.019(3) 0.005(3) 0.007(3) 0.001(3)
C78 0.022(3) 0.037(4) 0.022(3) -0.006(3) 0.005(3) 0.010(3)
C79 0.023(3) 0.027(4) 0.028(3) -0.005(3) 0.011(3) 0.008(3)
C80 0.021(3) 0.028(4) 0.025(3) 0.000(3) 0.009(3) -0.003(3)
N81 0.022(3) 0.027(3) 0.015(3) -0.009(2) 0.005(2) 0.000(2)
C82 0.030(4) 0.038(5) 0.018(3) -0.009(3) 0.010(3) -0.002(3)
C83 0.028(4) 0.042(5) 0.026(4) -0.018(3) 0.011(3) 0.000(3)
C84 0.045(5) 0.045(5) 0.032(4) -0.030(4) 0.015(4) -0.001(3)
C85 0.052(5) 0.029(4) 0.037(4) -0.015(4) 0.019(4) -0.001(3)
C86 0.035(4) 0.017(3) 0.024(3) -0.006(3) 0.011(3) 0.001(3)
N87 0.013(3) 0.019(3) 0.024(3) 0.002(2) 0.009(2) 0.003(2)
C88 0.021(3) 0.025(4) 0.025(3) 0.003(3) 0.009(3) -0.003(3)
C89 0.031(4) 0.037(5) 0.020(3) 0.010(3) 0.009(3) 0.005(3)
C90 0.020(3) 0.038(5) 0.032(4) -0.007(3) 0.005(3) -0.013(3)
C91 0.021(3) 0.028(4) 0.031(4) 0.001(3) 0.011(3) -0.005(3)
C92 0.016(3) 0.021(3) 0.028(3) -0.000(2) 0.009(3) -0.002(3)
O93 0.015(2) 0.026(3) 0.021(2) 0.000(2) 0.0066(19) 0.002(2)
O94 0.017(2) 0.032(3) 0.022(2) -0.006(2) 0.0054(18) 0.004(2)
C95 0.018(3) 0.020(4) 0.024(3) 0.001(3) 0.012(3) -0.004(3)
C96 0.017(3) 0.028(4) 0.025(3) 0.003(3) 0.005(3) 0.000(3)
C97 0.016(3) 0.035(4) 0.027(3) -0.003(3) 0.005(3) -0.003(3)
C98 0.024(3) 0.031(4) 0.021(3) -0.012(3) 0.008(3) -0.006(3)
C99 0.031(4) 0.031(4) 0.028(4) -0.005(3) 0.007(3) -0.002(3)
C100 0.058(5) 0.036(5) 0.018(3) -0.004(4) 0.014(3) -0.003(3)
C101 0.047(5) 0.031(4) 0.033(4) 0.001(4) 0.022(4) -0.009(3)
C102 0.032(4) 0.021(4) 0.025(4) -0.010(3) 0.009(3) -0.007(3)
C103 0.024(4) 0.026(4) 0.019(3) -0.006(3) 0.006(3) -0.006(3)
C104 0.036(4) 0.025(4) 0.034(4) -0.005(3) 0.020(3) -0.010(3)
C105 0.037(4) 0.018(4) 0.034(4) 0.007(3) 0.020(3) -0.006(3)
C106 0.014(4) 0.020(4) 0.021(3) 0.001(3) 0.006(3) 0.000(3)
O107 0.022(3) 0.015(3) 0.026(2) 0.000(2) 0.013(2) 0.000(2)
O108 0.033(3) 0.018(3) 0.026(2) -0.003(2) 0.017(2) -0.000(2)
O109 0.026(2) 0.021(3) 0.018(2) 0.000(2) 0.0108(19) 0.0009(19)
O110 0.017(2) 0.021(3) 0.019(2) 0.0008(19) 0.0072(18) -0.0009(18)
C111 0.011(3) 0.022(4) 0.023(3) -0.000(3) 0.010(3) 0.003(3)
C112 0.026(4) 0.020(4) 0.025(3) 0.004(3) 0.013(3) 0.002(3)
C113 0.033(4) 0.018(3) 0.027(3) 0.007(3) 0.012(3) 0.002(3)
C114 0.031(4) 0.017(3) 0.032(4) -0.003(3) 0.018(3) -0.000(3)
C115 0.030(4) 0.036(5) 0.051(5) -0.001(3) 0.022(3) -0.008(4)
C116 0.038(4) 0.039(5) 0.058(5) -0.019(4) 0.019(4) -0.024(4)
C117 0.019(3) 0.039(5) 0.051(4) -0.007(3) 0.014(3) -0.017(4)
C118 0.023(3) 0.022(3) 0.033(3) -0.004(3) 0.015(3) 0.000(3)
C119 0.024(3) 0.021(3) 0.032(4) -0.004(3) 0.012(3) 0.003(3)
C120 0.018(3) 0.028(4) 0.036(4) -0.002(3) 0.018(3) -0.000(3)
C121 0.018(4) 0.026(4) 0.020(3) 0.001(3) 0.010(3) 0.003(3)
C122 0.015(3) 0.015(4) 0.026(3) 0.003(3) 0.012(3) 0.001(3)
O123 0.017(2) 0.029(3) 0.018(2) -0.004(2) 0.0060(18) 0.0000(19)
O124 0.014(2) 0.030(3) 0.019(2) 0.0028(19) 0.0075(17) 0.0044(19)
O125 0.018(2) 0.025(3) 0.021(2) -0.007(2) 0.007(2) -0.003(2)
O126 0.017(2) 0.022(3) 0.021(2) -0.002(2) 0.0079(17) -0.001(2)
C127 0.009(3) 0.021(4) 0.021(3) 0.003(3) 0.004(2) 0.006(3)
C128 0.019(3) 0.029(4) 0.027(4) 0.001(3) 0.013(3) 0.001(3)
C129 0.035(4) 0.030(4) 0.039(4) -0.001(3) 0.030(3) 0.004(3)
C130 0.032(4) 0.032(5) 0.029(4) 0.006(3) 0.018(3) 0.012(3)
C131 0.057(5) 0.042(5) 0.025(4) 0.012(4) 0.022(4) 0.000(3)
C132 0.058(5) 0.058(6) 0.017(4) 0.012(4) 0.004(3) 0.003(4)
C133 0.038(4) 0.047(6) 0.022(4) 0.010(4) 0.006(3) 0.009(3)
C134 0.031(4) 0.026(4) 0.023(3) 0.004(3) 0.014(3) 0.011(3)
C135 0.033(4) 0.022(4) 0.024(3) -0.002(3) 0.017(3) 0.002(3)
C136 0.030(4) 0.021(4) 0.031(4) 0.005(3) 0.012(3) 0.007(3)
C137 0.022(4) 0.025(4) 0.027(4) 0.004(3) 0.010(3) 0.003(3)
C138 0.019(4) 0.019(4) 0.020(3) 0.003(3) 0.012(3) 0.003(3)
O139 0.023(3) 0.020(3) 0.024(2) -0.003(2) 0.008(2) 0.000(2)
O140 0.020(3) 0.019(3) 0.022(2) -0.002(2) 0.0066(19) 0.000(2)
C141 0.023(4) 0.021(4) 0.026(4) 0.002(3) 0.012(3) 0.006(3)
C142 0.046(5) 0.031(5) 0.054(5) 0.011(4) 0.022(4) -0.004(4)
C143 0.053(6) 0.052(6) 0.037(4) 0.024(4) 0.024(4) 0.009(4)
C144 0.068(6) 0.046(6) 0.065(6) 0.003(5) 0.048(5) 0.015(5)
C145 0.048(5) 0.068(8) 0.065(6) -0.020(5) 0.030(5) 0.002(5)
C146 0.038(5) 0.052(6) 0.048(5) 0.001(4) 0.018(4) 0.002(4)
C147 0.052(5) 0.026(4) 0.079(7) 0.011(4) 0.032(5) 0.003(4)
C148 0.052(5) 0.033(5) 0.069(6) 0.016(4) 0.028(5) -0.004(4)
C149 0.092(8) 0.040(6) 0.118(9) 0.039(6) 0.085(8) 0.034(6)
C150 0.035(5) 0.027(5) 0.100(8) -0.005(4) 0.040(5) 0.011(5)
C151 0.036(5) 0.044(6) 0.091(8) 0.013(4) 0.014(5) -0.008(5)
C152 0.035(5) 0.032(5) 0.051(5) 0.006(4) 0.013(4) 0.008(4)

loop_
_atom_type_symbol
_atom_type_description
_atom_type_scat_dispersion_real
_atom_type_scat_dispersion_imag
_atom_type_scat_source
MN Mn 0.295 0.729 'International Tables Vol. IV (1974) Table 2.2B'
O O 0.008 0.006 'International Tables Vol. IV (1974) Table 2.2B'
N N 0.004 0.003 'International Tables Vol. IV (1974) Table 2.2B'
C C 0.002 0.002 'International Tables Vol. IV (1974) Table 2.2B'
H H 0 0 'International Tables Vol. IV (1974) Table 2.2B'

loop_
_geom_angle_atom_site_label_1
_geom_angle_atom_site_label_2
_geom_angle_atom_site_label_3
_geom_angle
_geom_angle_site_symmetry_1
_geom_angle_site_symmetry_2
_geom_angle_site_symmetry_3
_geom_angle_publ_flag
O4 MN1 O23 98.32(17) . . . no
O4 MN1 O37 92.65(17) . . . no
O4 MN1 O55 96.18(17) . . . no
O4 MN1 O69 97.52(17) . . . no
O4 MN1 N5 177.93(19) . . . no
O23 MN1 O37 91.36(17) . . . no
O23 MN1 O55 86.93(17) . . . no
O23 MN1 O69 163.88(17) . . . no
O23 MN1 N5 81.58(17) . . . no
O37 MN1 O55 171.16(16) . . . no
O37 MN1 O69 90.85(17) . . . no
O37 MN1 N5 85.29(18) . . . no
O55 MN1 O69 88.45(17) . . . no
O55 MN1 N5 85.88(18) . . . no
O69 MN1 N5 82.69(17) . . . no
O4 MN2 O24 94.66(17) . . . no
O4 MN2 O38 96.93(17) . . . no
O4 MN2 O39 96.18(18) . . . no
O4 MN2 O53 99.11(18) . . . no
O4 MN2 N11 173.8(2) . . . no
O24 MN2 O38 90.00(17) . . . no
O24 MN2 O39 92.57(17) . . . no
O24 MN2 O53 164.86(17) . . . no
O24 MN2 N11 80.09(18) . . . no
O38 MN2 O39 166.39(18) . . . no
O38 MN2 O53 82.14(17) . . . no
O38 MN2 N11 86.42(19) . . . no
O39 MN2 O53 92.19(17) . . . no
O39 MN2 N11 80.87(19) . . . no
O53 MN2 N11 86.49(19) . . . no
O4 MN3 O40 97.99(16) . . . no
O4 MN3 O54 92.70(16) . . . no
O4 MN3 O56 92.05(16) . . . no
O4 MN3 O70 93.69(16) . . . no
O4 MN3 N17 177.64(17) . . . no
O40 MN3 O54 91.12(17) . . . no
O40 MN3 O56 87.51(17) . . . no
O40 MN3 O70 168.03(17) . . . no
O40 MN3 N17 83.92(17) . . . no
O54 MN3 O56 175.20(17) . . . no
O54 MN3 O70 90.89(17) . . . no
O54 MN3 N17 85.86(18) . . . no
O56 MN3 O70 89.52(17) . . . no
O56 MN3 N17 89.41(18) . . . no
O70 MN3 N17 84.46(17) . . . no
O74 MN71 O94 97.32(16) . . . no
O74 MN71 O108 91.87(16) . . . no
O74 MN71 O109 91.75(15) . . . no
O74 MN71 O123 94.59(15) . . . no
O74 MN71 N75 176.39(17) . . . no
O94 MN71 O108 91.98(17) . . . no
O94 MN71 O109 87.62(17) . . . no
O94 MN71 O123 167.52(17) . . . no
O94 MN71 N75 85.97(17) . . . no
O108 MN71 O109 176.39(16) . . . no
O108 MN71 O123 91.34(17) . . . no
O108 MN71 N75 86.52(17) . . . no
O109 MN71 O123 88.31(17) . . . no
O109 MN71 N75 89.87(17) . . . no
O123 MN71 N75 82.22(17) . . . no
O74 MN72 O93 96.39(18) . . . no
O74 MN72 O107 96.80(17) . . . no
O74 MN72 O125 94.85(18) . . . no
O74 MN72 O139 96.91(18) . . . no
O74 MN72 N81 177.1(2) . . . no
O93 MN72 O107 92.90(17) . . . no
O93 MN72 O125 88.97(16) . . . no
O93 MN72 O139 166.60(17) . . . no
O93 MN72 N81 82.11(19) . . . no
O107 MN72 O125 167.92(17) . . . no
O107 MN72 O139 83.87(17) . . . no
O107 MN72 N81 85.74(19) . . . no
O125 MN72 O139 91.57(17) . . . no
O125 MN72 N81 82.69(19) . . . no
O139 MN72 N81 84.67(19) . . . no
O74 MN73 O110 94.53(17) . . . no
O74 MN73 O124 96.42(17) . . . no
O74 MN73 O126 97.07(17) . . . no
O74 MN73 O140 96.44(17) . . . no
O74 MN73 N87 178.23(18) . . . no
O110 MN73 O124 90.61(17) . . . no
O110 MN73 O126 88.59(17) . . . no
O110 MN73 O140 169.01(16) . . . no
O110 MN73 N87 84.50(18) . . . no
O124 MN73 O126 166.51(16) . . . no
O124 MN73 O140 88.97(17) . . . no
O124 MN73 N87 82.12(17) . . . no
O126 MN73 O140 89.26(17) . . . no
O126 MN73 N87 84.39(17) . . . no
O140 MN73 N87 84.56(18) . . . no
MN1 O4 MN2 123.4(2) . . . no
MN1 O4 MN3 120.0(2) . . . no
MN2 O4 MN3 116.61(19) . . . no
MN1 O23 C25 130.3(4) . . . no
MN2 O24 C25 133.2(4) . . . no
MN1 O37 C36 132.3(4) . . . no
MN2 O38 C36 129.7(4) . . . no
MN2 O39 C41 138.3(4) . . . no
MN3 O40 C41 127.8(4) . . . no
MN2 O53 C52 131.0(4) . . . no
MN3 O54 C52 132.4(4) . . . no
MN1 O55 C57 131.9(4) . . . no
MN3 O56 C57 132.0(4) . . . no
MN1 O69 C68 134.8(4) . . . no
MN3 O70 C68 131.3(4) . . . no
MN71 O74 MN72 117.10(19) . . . no
MN71 O74 MN73 119.9(2) . . . no
MN72 O74 MN73 123.0(2) . . . no
MN72 O93 C95 136.8(4) . . . no
MN71 O94 C95 129.3(4) . . . no
MN72 O107 C106 134.4(4) . . . no
MN71 O108 C106 130.6(4) . . . no
MN71 O109 C111 131.3(4) . . . no
MN73 O110 C111 134.9(4) . . . no
MN71 O123 C122 130.6(4) . . . no
MN73 O124 C122 134.3(4) . . . no
MN72 O125 C127 132.2(4) . . . no
MN73 O126 C127 129.9(4) . . . no
MN72 O139 C138 131.8(4) . . . no
MN73 O140 C138 130.0(4) . . . no
MN1 N5 C6 121.3(4) . . . no
MN1 N5 C10 120.9(4) . . . no
C6 N5 C10 117.8(5) . . . no
MN2 N11 C12 119.3(5) . . . no
MN2 N11 C16 121.8(5) . . . no
C12 N11 C16 118.8(6) . . . no
MN3 N17 C18 122.6(5) . . . no
MN3 N17 C22 120.4(4) . . . no
C18 N17 C22 116.9(6) . . . no
MN71 N75 C76 120.7(4) . . . no
MN71 N75 C80 120.8(4) . . . no
C76 N75 C80 116.0(5) . . . no
MN72 N81 C82 119.4(5) . . . no
MN72 N81 C86 120.8(4) . . . no
C82 N81 C86 119.7(6) . . . no
MN73 N87 C88 122.3(4) . . . no
MN73 N87 C92 120.1(4) . . . no
C88 N87 C92 117.6(5) . . . no
N5 C6 C7 122.2(6) . . . no
N5 C6 H1 119.2(6) . . . no
C7 C6 H1 118.6(6) . . . no
C6 C7 C8 119.3(6) . . . no
C6 C7 H2 120.4(7) . . . no
C8 C7 H2 120.3(6) . . . no
C7 C8 C9 118.3(6) . . . no
C7 C8 H3 120.9(7) . . . no
C9 C8 H3 120.8(7) . . . no
C8 C9 C10 119.0(6) . . . no
C8 C9 H4 120.4(6) . . . no
C10 C9 H4 120.5(7) . . . no
N5 C10 C9 123.3(6) . . . no
N5 C10 H5 118.5(6) . . . no
C9 C10 H5 118.2(6) . . . no
N11 C12 C13 122.2(7) . . . no
N11 C12 H6 119.2(6) . . . no
C13 C12 H6 118.6(7) . . . no
C12 C13 C14 118.5(7) . . . no
C12 C13 H7 121.0(8) . . . no
C14 C13 H7 120.4(8) . . . no
C13 C14 C15 119.6(7) . . . no
C13 C14 H8 120.1(9) . . . no
C15 C14 H8 120.3(9) . . . no
C14 C15 C16 118.4(7) . . . no
C14 C15 H9 120.8(8) . . . no
C16 C15 H9 120.8(9) . . . no
N11 C16 C15 122.4(7) . . . no
N11 C16 H10 118.8(7) . . . no
C15 C16 H10 118.8(8) . . . no
N17 C18 C19 123.3(7) . . . no
N17 C18 H11 118.8(7) . . . no
C19 C18 H11 117.9(7) . . . no
C18 C19 C20 119.1(6) . . . no
C18 C19 H12 120.6(8) . . . no
C20 C19 H12 120.3(7) . . . no
C19 C20 C21 118.8(6) . . . no
C19 C20 H13 120.4(7) . . . no
C21 C20 H13 120.8(8) . . . no
C20 C21 C22 118.8(6) . . . no
C20 C21 H14 120.7(7) . . . no
C22 C21 H14 120.4(7) . . . no
N17 C22 C21 123.1(6) . . . no
N17 C22 H15 119.1(6) . . . no
C21 C22 H15 117.8(6) . . . no
O23 C25 O24 124.8(6) . . . no
O23 C25 C26 118.2(6) . . . no
O24 C25 C26 117.0(6) . . . no
C25 C26 C27 110.3(5) . . . no
C25 C26 H16 108.8(6) . . . no
C25 C26 H17 109.7(6) . . . no
C27 C26 H16 108.7(6) . . . no
C27 C26 H17 109.5(6) . . . no
H16 C26 H17 109.9(7) . . . no
C26 C27 C28 111.9(5) . . . no
C26 C27 H18 108.4(6) . . . no
C26 C27 H19 108.3(6) . . . no
C28 C27 H18 109.2(6) . . . no
C28 C27 H19 109.3(6) . . . no
H18 C27 H19 109.6(7) . . . no
C27 C28 C29 122.0(6) . . . no
C27 C28 C33 119.6(6) . . . no
C29 C28 C33 118.2(6) . . . no
C28 C29 C30 121.1(6) . . . no
C28 C29 H20 119.6(7) . . . no
C30 C29 H20 119.3(6) . . . no
C29 C30 C31 119.5(6) . . . no
C29 C30 H21 120.3(7) . . . no
C31 C30 H21 120.2(7) . . . no
C30 C31 C32 121.0(6) . . . no
C30 C31 H22 119.7(7) . . . no
C32 C31 H22 119.3(7) . . . no
C31 C32 C33 117.9(6) . . . no
C31 C32 C34 121.9(6) . . . no
C33 C32 C34 120.1(6) . . . no
C28 C33 C32 122.3(6) . . . no
C28 C33 H23 118.8(7) . . . no
C32 C33 H23 118.9(7) . . . no
C32 C34 C35 110.4(6) . . . no
C32 C34 H24 109.3(6) . . . no
C32 C34 H25 109.0(6) . . . no
C35 C34 H24 109.1(6) . . . no
C35 C34 H25 109.4(6) . . . no
H24 C34 H25 109.6(6) . . . no
C34 C35 C36 112.5(5) . . . no
C34 C35 H26 109.0(6) . . . no
C34 C35 H27 108.6(6) . . . no
C36 C35 H26 108.7(6) . . . no
C36 C35 H27 108.3(6) . . . no
H26 C35 H27 109.7(6) . . . no
O37 C36 O38 125.8(6) . . . no
O37 C36 C35 117.9(6) . . . no
O38 C36 C35 116.3(6) . . . no
O39 C41 O40 125.0(6) . . . no
O39 C41 C42 115.9(6) . . . no
O40 C41 C42 119.1(6) . . . no
C41 C42 C43 111.3(5) . . . no
C41 C42 H28 109.0(5) . . . no
C41 C42 H29 109.3(6) . . . no
C43 C42 H28 108.8(6) . . . no
C43 C42 H29 108.8(6) . . . no
H28 C42 H29 109.7(6) . . . no
C42 C43 C44 111.5(5) . . . no
C42 C43 H30 109.1(6) . . . no
C42 C43 H31 108.8(6) . . . no
C44 C43 H30 109.3(6) . . . no
C44 C43 H31 109.1(6) . . . no
H30 C43 H31 108.9(6) . . . no
C43 C44 C45 120.8(6) . . . no
C43 C44 C49 120.2(6) . . . no
C45 C44 C49 118.7(6) . . . no
C44 C45 C46 120.7(7) . . . no
C44 C45 H32 119.5(7) . . . no
C46 C45 H32 119.7(7) . . . no
C45 C46 C47 119.7(7) . . . no
C45 C46 H33 120.2(8) . . . no
C47 C46 H33 120.0(8) . . . no
C46 C47 C48 120.7(7) . . . no
C46 C47 H34 119.4(7) . . . no
C48 C47 H34 119.9(8) . . . no
C47 C48 C49 118.3(7) . . . no
C47 C48 C50 121.8(6) . . . no
C49 C48 C50 119.8(6) . . . no
C44 C49 C48 121.8(6) . . . no
C44 C49 H35 119.2(7) . . . no
C48 C49 H35 119.1(7) . . . no
C48 C50 C51 110.4(6) . . . no
C48 C50 H36 108.4(6) . . . no
C48 C50 H37 109.1(6) . . . no
C51 C50 H36 109.2(6) . . . no
C51 C50 H37 109.6(6) . . . no
H36 C50 H37 110.2(7) . . . no
C50 C51 C52 112.1(5) . . . no
C50 C51 H38 108.7(6) . . . no
C50 C51 H39 108.9(6) . . . no
C52 C51 H38 108.9(6) . . . no
C52 C51 H39 108.5(6) . . . no
H38 C51 H39 109.7(7) . . . no
O53 C52 O54 126.4(6) . . . no
O53 C52 C51 115.4(6) . . . no
O54 C52 C51 118.2(6) . . . no
O55 C57 O56 127.4(6) . . . no
O55 C57 C58 114.9(6) . . . no
O56 C57 C58 117.8(6) . . . no
C57 C58 C59 112.0(5) . . . no
C57 C58 H40 108.9(6) . . . no
C57 C58 H41 108.9(6) . . . no
C59 C58 H40 108.9(6) . . . no
C59 C58 H41 108.6(6) . . . no
H40 C58 H41 109.6(6) . . . no
C58 C59 C60 111.9(5) . . . no
C58 C59 H42 109.1(6) . . . no
C58 C59 H43 109.2(6) . . . no
C60 C59 H42 108.5(6) . . . no
C60 C59 H43 108.5(6) . . . no
H42 C59 H43 109.5(6) . . . no
C59 C60 C61 120.6(6) . . . no
C59 C60 C65 119.7(6) . . . no
C61 C60 C65 119.3(6) . . . no
C60 C61 C62 121.0(6) . . . no
C60 C61 H44 120.0(6) . . . no
C62 C61 H44 119.0(6) . . . no
C61 C62 C63 118.9(6) . . . no
C61 C62 H45 120.3(6) . . . no
C63 C62 H45 120.8(6) . . . no
C62 C63 C64 121.2(6) . . . no
C62 C63 H46 119.4(6) . . . no
C64 C63 H46 119.4(6) . . . no
C63 C64 C65 118.3(5) . . . no
C63 C64 C66 118.8(5) . . . no
C65 C64 C66 122.7(5) . . . no
C60 C65 C64 121.3(5) . . . no
C60 C65 H47 119.7(6) . . . no
C64 C65 H47 119.1(5) . . . no
C64 C66 C67 115.8(5) . . . no
C64 C66 H48 107.9(5) . . . no
C64 C66 H49 107.7(5) . . . no
C67 C66 H48 107.9(5) . . . no
C67 C66 H49 108.6(5) . . . no
H48 C66 H49 108.8(6) . . . no
C66 C67 C68 112.9(5) . . . no
C66 C67 H50 109.4(5) . . . no
C66 C67 H51 108.0(6) . . . no
C68 C67 H50 109.4(6) . . . no
C68 C67 H51 108.2(5) . . . no
H50 C67 H51 109.0(6) . . . no
O69 C68 O70 125.7(6) . . . no
O69 C68 C67 115.7(5) . . . no
O70 C68 C67 118.5(5) . . . no
N75 C76 C77 123.2(6) . . . no
N75 C76 H52 118.9(6) . . . no
C77 C76 H52 117.9(6) . . . no
C76 C77 C78 118.6(6) . . . no
C76 C77 H53 120.7(6) . . . no
C78 C77 H53 120.7(6) . . . no
C77 C78 C79 118.6(6) . . . no
C77 C78 H54 120.7(7) . . . no
C79 C78 H54 120.7(7) . . . no
C78 C79 C80 118.9(6) . . . no
C78 C79 H55 120.5(6) . . . no
C80 C79 H55 120.6(7) . . . no
N75 C80 C79 124.7(6) . . . no
N75 C80 H56 117.5(6) . . . no
C79 C80 H56 117.8(7) . . . no
N81 C82 C83 120.2(7) . . . no
N81 C82 H57 119.8(7) . . . no
C83 C82 H57 120.1(7) . . . no
C82 C83 C84 119.4(7) . . . no
C82 C83 H58 120.4(8) . . . no
C84 C83 H58 120.2(7) . . . no
C83 C84 C85 120.5(7) . . . no
C83 C84 H59 119.8(8) . . . no
C85 C84 H59 119.7(9) . . . no
C84 C85 C86 118.3(7) . . . no
C84 C85 H60 120.9(7) . . . no
C86 C85 H60 120.8(8) . . . no
N81 C86 C85 121.9(7) . . . no
N81 C86 H61 119.2(6) . . . no
C85 C86 H61 118.9(7) . . . no
N87 C88 C89 123.4(6) . . . no
N87 C88 H62 118.4(6) . . . no
C89 C88 H62 118.2(6) . . . no
C88 C89 C90 118.6(6) . . . no
C88 C89 H63 120.5(7) . . . no
C90 C89 H63 120.9(7) . . . no
C89 C90 C91 118.2(6) . . . no
C89 C90 H64 121.3(7) . . . no
C91 C90 H64 120.5(7) . . . no
C90 C91 C92 120.0(6) . . . no
C90 C91 H65 120.4(6) . . . no
C92 C91 H65 119.6(6) . . . no
N87 C92 C91 122.2(6) . . . no
N87 C92 H66 119.1(6) . . . no
C91 C92 H66 118.7(6) . . . no
O93 C95 O94 125.0(6) . . . no
O93 C95 C96 117.1(6) . . . no
O94 C95 C96 117.9(6) . . . no
C95 C96 C97 111.7(5) . . . no
C95 C96 H67 109.3(6) . . . no
C95 C96 H68 108.5(6) . . . no
C97 C96 H67 109.3(6) . . . no
C97 C96 H68 108.7(6) . . . no
H67 C96 H68 109.3(6) . . . no
C96 C97 C98 112.0(5) . . . no
C96 C97 H69 109.5(6) . . . no
C96 C97 H70 109.2(6) . . . no
C98 C97 H69 108.9(6) . . . no
C98 C97 H70 108.4(6) . . . no
H69 C97 H70 108.8(6) . . . no
C97 C98 C99 120.9(6) . . . no
C97 C98 C103 120.4(6) . . . no
C99 C98 C103 118.5(6) . . . no
C98 C99 C100 120.1(6) . . . no
C98 C99 H71 119.9(7) . . . no
C100 C99 H71 120.0(7) . . . no
C99 C100 C101 120.1(6) . . . no
C99 C100 H72 119.4(7) . . . no
C101 C100 H72 120.5(7) . . . no
C100 C101 C102 121.3(7) . . . no
C100 C101 H73 119.0(7) . . . no
C102 C101 H73 119.7(8) . . . no
C101 C102 C103 118.1(7) . . . no
C101 C102 C104 122.0(7) . . . no
C103 C102 C104 119.8(6) . . . no
C98 C103 C102 121.9(6) . . . no
C98 C103 H74 119.0(6) . . . no
C102 C103 H74 119.2(7) . . . no
C102 C104 C105 111.3(6) . . . no
C102 C104 H75 108.9(6) . . . no
C102 C104 H76 109.0(6) . . . no
C105 C104 H75 108.9(6) . . . no
C105 C104 H76 108.9(6) . . . no
H75 C104 H76 109.8(7) . . . no
C104 C105 C106 112.6(5) . . . no
C104 C105 H77 109.1(6) . . . no
C104 C105 H78 108.5(6) . . . no
C106 C105 H77 108.9(6) . . . no
C106 C105 H78 108.4(6) . . . no
H77 C105 H78 109.3(6) . . . no
O107 C106 O108 126.1(6) . . . no
O107 C106 C105 115.5(6) . . . no
O108 C106 C105 118.3(6) . . . no
O109 C111 O110 125.9(6) . . . no
O109 C111 C112 116.8(6) . . . no
O110 C111 C112 117.3(6) . . . no
C111 C112 C113 112.1(5) . . . no
C111 C112 H79 109.0(6) . . . no
C111 C112 H80 109.2(6) . . . no
C113 C112 H79 108.4(6) . . . no
C113 C112 H80 108.8(6) . . . no
H79 C112 H80 109.2(6) . . . no
C112 C113 C114 110.7(5) . . . no
C112 C113 H81 109.4(6) . . . no
C112 C113 H82 108.8(6) . . . no
C114 C113 H81 109.5(6) . . . no
C114 C113 H82 109.3(6) . . . no
H81 C113 H82 109.1(6) . . . no
C113 C114 C115 121.5(6) . . . no
C113 C114 C119 119.7(6) . . . no
C115 C114 C119 118.3(6) . . . no
C114 C115 C116 122.0(7) . . . no
C114 C115 H83 118.4(7) . . . no
C116 C115 H83 119.5(7) . . . no
C115 C116 C117 118.3(6) . . . no
C115 C116 H84 120.8(7) . . . no
C117 C116 H84 120.9(7) . . . no
C116 C117 C118 120.9(6) . . . no
C116 C117 H85 119.5(6) . . . no
C118 C117 H85 119.6(6) . . . no
C117 C118 C119 118.7(6) . . . no
C117 C118 C120 121.0(5) . . . no
C119 C118 C120 119.9(5) . . . no
C114 C119 C118 121.8(6) . . . no
C114 C119 H86 118.8(6) . . . no
C118 C119 H86 119.4(6) . . . no
C118 C120 C121 110.5(5) . . . no
C118 C120 H87 109.2(5) . . . no
C118 C120 H88 109.2(5) . . . no
C121 C120 H87 109.7(5) . . . no
C121 C120 H88 109.4(5) . . . no
H87 C120 H88 108.8(5) . . . no
C120 C121 C122 112.9(5) . . . no
C120 C121 H89 108.7(6) . . . no
C120 C121 H90 109.1(5) . . . no
C122 C121 H89 108.5(5) . . . no
C122 C121 H90 108.7(6) . . . no
H89 C121 H90 108.8(6) . . . no
O123 C122 O124 126.3(6) . . . no
O123 C122 C121 118.7(5) . . . no
O124 C122 C121 115.0(5) . . . no
O125 C127 O126 125.3(6) . . . no
O125 C127 C128 117.2(5) . . . no
O126 C127 C128 117.5(6) . . . no
C127 C128 C129 111.6(6) . . . no
C127 C128 H91 109.0(6) . . . no
C127 C128 H92 108.3(6) . . . no
C129 C128 H91 109.4(6) . . . no
C129 C128 H92 108.7(6) . . . no
H91 C128 H92 109.9(7) . . . no
C128 C129 C130 111.1(6) . . . no
C128 C129 H93 109.0(6) . . . no
C128 C129 H94 109.1(6) . . . no
C130 C129 H93 109.0(6) . . . no
C130 C129 H94 109.0(6) . . . no
H93 C129 H94 109.5(7) . . . no
C129 C130 C131 121.0(7) . . . no
C129 C130 C135 119.8(6) . . . no
C131 C130 C135 119.0(7) . . . no
C130 C131 C132 120.3(7) . . . no
C130 C131 H95 120.3(8) . . . no
C132 C131 H95 119.4(8) . . . no
C131 C132 C133 120.0(7) . . . no
C131 C132 H96 120.5(8) . . . no
C133 C132 H96 119.5(8) . . . no
C132 C133 C134 121.1(7) . . . no
C132 C133 H97 119.3(7) . . . no
C134 C133 H97 119.6(7) . . . no
C133 C134 C135 118.1(7) . . . no
C133 C134 C136 121.4(6) . . . no
C135 C134 C136 120.2(6) . . . no
C130 C135 C134 121.6(7) . . . no
C130 C135 H98 119.3(7) . . . no
C134 C135 H98 119.1(7) . . . no
C134 C136 C137 110.0(6) . . . no
C134 C136 H99 109.5(6) . . . no
C134 C136 H100 109.3(6) . . . no
C137 C136 H99 109.5(6) . . . no
C137 C136 H100 109.2(6) . . . no
H99 C136 H100 109.3(7) . . . no
C136 C137 C138 112.0(5) . . . no
C136 C137 H101 108.7(6) . . . no
C136 C137 H102 108.7(6) . . . no
C138 C137 H101 109.0(6) . . . no
C138 C137 H102 109.0(6) . . . no
H101 C137 H102 109.4(6) . . . no
O139 C138 O140 125.0(6) . . . no
O139 C138 C137 116.5(6) . . . no
O140 C138 C137 118.5(6) . . . no
C142 C141 C146 117.0(7) . . . no
C142 C141 H103 119.2(7) . . . no
C146 C141 H103 123.8(7) . . . no
C141 C142 C143 123.7(8) . . . no
C141 C142 H104 119.7(8) . . . no
C143 C142 H104 116.6(8) . . . no
C142 C143 C144 118.1(8) . . . no
C142 C143 H105 121.0(9) . . . no
C144 C143 H105 121.0(9) . . . no
C143 C144 C145 117.9(8) . . . no
C143 C144 H106 121.4(10) . . . no
C145 C144 H106 120.7(10) . . . no
C144 C145 C146 120.6(8) . . . no
C144 C145 H107 119.1(9) . . . no
C146 C145 H107 120.4(9) . . . no
C141 C146 C145 122.8(8) . . . no
C141 C146 H108 120.7(8) . . . no
C145 C146 H108 116.5(9) . . . no
C148 C147 C152 121.0(8) . . . no
C148 C147 H109 120.0(9) . . . no
C152 C147 H109 119.0(9) . . . no
C147 C148 C149 116.5(9) . . . no
C147 C148 H110 120.3(9) . . . no
C149 C148 H110 123.2(10) . . . no
C148 C149 C150 124.2(9) . . . no
C148 C149 H111 116.5(12) . . . no
C150 C149 H111 119.3(12) . . . no
C149 C150 C151 117.2(8) . . . no
C149 C150 H112 121.6(11) . . . no
C151 C150 H112 121.1(11) . . . no
C150 C151 C152 124.3(9) . . . no
C150 C151 H113 119.2(10) . . . no
C152 C151 H113 116.6(10) . . . no
C147 C152 C151 116.8(8) . . . no
C147 C152 H114 120.8(9) . . . no
C151 C152 H114 122.4(9) . . . no

loop_
_geom_bond_atom_site_label_1
_geom_bond_atom_site_label_2
_geom_bond_distance
_geom_bond_site_symmetry_1
_geom_bond_site_symmetry_2
_geom_bond_publ_flag
MN1 O4 1.858(4) . . no
MN1 O23 2.016(4) . . no
MN1 O37 2.127(4) . . no
MN1 O55 2.152(4) . . no
MN1 O69 2.024(4) . . no
MN1 N5 2.116(5) . . no
MN2 O4 1.827(4) . . no
MN2 O24 2.089(4) . . no
MN2 O38 2.061(4) . . no
MN2 O39 2.039(4) . . no
MN2 O53 2.104(4) . . no
MN2 N11 2.104(5) . . no
MN3 O4 2.097(4) . . no
MN3 O40 2.123(4) . . no
MN3 O54 2.178(4) . . no
MN3 O56 2.188(4) . . no
MN3 O70 2.123(4) . . no
MN3 N17 2.256(5) . . no
MN71 O74 2.130(4) . . no
MN71 O94 2.124(4) . . no
MN71 O108 2.160(4) . . no
MN71 O109 2.156(4) . . no
MN71 O123 2.145(4) . . no
MN71 N75 2.321(5) . . no
MN72 O74 1.822(4) . . no
MN72 O93 2.070(4) . . no
MN72 O107 2.059(4) . . no
MN72 O125 2.054(4) . . no
MN72 O139 2.085(4) . . no
MN72 N81 2.086(5) . . no
MN73 O74 1.838(4) . . no
MN73 O110 2.144(4) . . no
MN73 O124 2.012(4) . . no
MN73 O126 2.042(4) . . no
MN73 O140 2.135(4) . . no
MN73 N87 2.112(5) . . no
O23 C25 1.261(7) . . no
O24 C25 1.257(7) . . no
O37 C36 1.252(8) . . no
O38 C36 1.263(7) . . no
O39 C41 1.264(7) . . no
O40 C41 1.243(7) . . no
O53 C52 1.266(7) . . no
O54 C52 1.237(7) . . no
O55 C57 1.260(7) . . no
O56 C57 1.248(7) . . no
O69 C68 1.261(7) . . no
O70 C68 1.243(7) . . no
O93 C95 1.265(7) . . no
O94 C95 1.254(7) . . no
O107 C106 1.261(7) . . no
O108 C106 1.236(7) . . no
O109 C111 1.249(7) . . no
O110 C111 1.260(7) . . no
O123 C122 1.244(7) . . no
O124 C122 1.264(7) . . no
O125 C127 1.247(7) . . no
O126 C127 1.275(7) . . no
O139 C138 1.263(7) . . no
O140 C138 1.260(7) . . no
N5 C6 1.323(7) . . no
N5 C10 1.330(8) . . no
N11 C12 1.359(8) . . no
N11 C16 1.317(8) . . no
N17 C18 1.335(8) . . no
N17 C22 1.349(8) . . no
N75 C76 1.341(7) . . no
N75 C80 1.338(8) . . no
N81 C82 1.355(8) . . no
N81 C86 1.338(8) . . no
N87 C88 1.332(7) . . no
N87 C92 1.346(7) . . no
C6 C7 1.383(8) . . no
C6 H1 0.951(6) . . no
C7 C8 1.379(9) . . no
C7 H2 0.954(6) . . no
C8 C9 1.363(9) . . no
C8 H3 0.947(6) . . no
C9 C10 1.371(8) . . no
C9 H4 0.945(7) . . no
C10 H5 0.958(6) . . no
C12 C13 1.372(9) . . no
C12 H6 0.948(7) . . no
C13 C14 1.379(11) . . no
C13 H7 0.939(7) . . no
C14 C15 1.383(10) . . no
C14 H8 0.947(7) . . no
C15 C16 1.390(10) . . no
C15 H9 0.944(8) . . no
C16 H10 0.937(7) . . no
C18 C19 1.381(9) . . no
C18 H11 0.942(7) . . no
C19 C20 1.379(10) . . no
C19 H12 0.950(7) . . no
C20 C21 1.371(9) . . no
C20 H13 0.943(7) . . no
C21 C22 1.387(8) . . no
C21 H14 0.953(7) . . no
C22 H15 0.945(6) . . no
C25 C26 1.515(8) . . no
C26 C27 1.546(9) . . no
C26 H16 0.953(6) . . no
C26 H17 0.942(6) . . no
C27 C28 1.498(9) . . no
C27 H18 0.950(6) . . no
C27 H19 0.949(7) . . no
C28 C29 1.392(8) . . no
C28 C33 1.392(9) . . no
C29 C30 1.392(9) . . no
C29 H20 0.953(6) . . no
C30 C31 1.387(10) . . no
C30 H21 0.950(6) . . no
C31 C32 1.403(9) . . no
C31 H22 0.949(7) . . no
C32 C33 1.391(9) . . no
C32 C34 1.504(9) . . no
C33 H23 0.946(6) . . no
C34 C35 1.521(9) . . no
C34 H24 0.949(6) . . no
C34 H25 0.949(7) . . no
C35 C36 1.509(9) . . no
C35 H26 0.946(6) . . no
C35 H27 0.951(7) . . no
C41 C42 1.517(8) . . no
C42 C43 1.528(9) . . no
C42 H28 0.950(6) . . no
C42 H29 0.947(6) . . no
C43 C44 1.505(9) . . no
C43 H30 0.951(7) . . no
C43 H31 0.955(6) . . no
C44 C45 1.378(9) . . no
C44 C49 1.393(9) . . no
C45 C46 1.388(10) . . no
C45 H32 0.946(7) . . no
C46 C47 1.388(10) . . no
C46 H33 0.947(7) . . no
C47 C48 1.390(9) . . no
C47 H34 0.939(7) . . no
C48 C49 1.387(9) . . no
C48 C50 1.513(9) . . no
C49 H35 0.951(6) . . no
C50 C51 1.545(9) . . no
C50 H36 0.950(7) . . no
C50 H37 0.941(7) . . no
C51 C52 1.518(9) . . no
C51 H38 0.947(7) . . no
C51 H39 0.950(7) . . no
C57 C58 1.541(9) . . no
C58 C59 1.542(8) . . no
C58 H40 0.948(6) . . no
C58 H41 0.950(6) . . no
C59 C60 1.506(8) . . no
C59 H42 0.950(6) . . no
C59 H43 0.950(6) . . no
C60 C61 1.370(8) . . no
C60 C65 1.399(8) . . no
C61 C62 1.404(8) . . no
C61 H44 0.949(6) . . no
C62 C63 1.384(8) . . no
C62 H45 0.954(6) . . no
C63 C64 1.405(8) . . no
C63 H46 0.951(6) . . no
C64 C65 1.383(8) . . no
C64 C66 1.523(8) . . no
C65 H47 0.948(6) . . no
C66 C67 1.506(8) . . no
C66 H48 0.954(6) . . no
C66 H49 0.953(5) . . no
C67 C68 1.531(8) . . no
C67 H50 0.942(6) . . no
C67 H51 0.963(6) . . no
C76 C77 1.401(8) . . no
C76 H52 0.951(6) . . no
C77 C78 1.380(9) . . no
C77 H53 0.955(6) . . no
C78 C79 1.373(9) . . no
C78 H54 0.954(6) . . no
C79 C80 1.371(8) . . no
C79 H55 0.947(7) . . no
C80 H56 0.951(6) . . no
C82 C83 1.388(9) . . no
C82 H57 0.936(7) . . no
C83 C84 1.365(10) . . no
C83 H58 0.935(7) . . no
C84 C85 1.369(10) . . no
C84 H59 0.947(7) . . no
C85 C86 1.381(9) . . no
C85 H60 0.954(8) . . no
C86 H61 0.946(7) . . no
C88 C89 1.375(8) . . no
C88 H62 0.951(7) . . no
C89 C90 1.389(9) . . no
C89 H63 0.943(6) . . no
C90 C91 1.369(9) . . no
C90 H64 0.952(6) . . no
C91 C92 1.370(8) . . no
C91 H65 0.948(6) . . no
C92 H66 0.949(6) . . no
C95 C96 1.512(8) . . no
C96 C97 1.522(9) . . no
C96 H67 0.943(6) . . no
C96 H68 0.959(6) . . no
C97 C98 1.504(9) . . no
C97 H69 0.949(6) . . no
C97 H70 0.959(7) . . no
C98 C99 1.371(8) . . no
C98 C103 1.387(9) . . no
C99 C100 1.401(9) . . no
C99 H71 0.949(7) . . no
C100 C101 1.366(10) . . no
C100 H72 0.947(6) . . no
C101 C102 1.367(9) . . no
C101 H73 0.952(7) . . no
C102 C103 1.395(9) . . no
C102 C104 1.487(9) . . no
C103 H74 0.952(6) . . no
C104 C105 1.546(9) . . no
C104 H75 0.947(7) . . no
C104 H76 0.950(7) . . no
C105 C106 1.525(8) . . no
C105 H77 0.946(7) . . no
C105 H78 0.955(7) . . no
C111 C112 1.520(9) . . no
C112 C113 1.528(9) . . no
C112 H79 0.952(6) . . no
C112 H80 0.951(6) . . no
C113 C114 1.499(8) . . no
C113 H81 0.949(6) . . no
C113 H82 0.955(6) . . no
C114 C115 1.377(9) . . no
C114 C119 1.386(8) . . no
C115 C116 1.387(9) . . no
C115 H83 0.950(7) . . no
C116 C117 1.409(9) . . no
C116 H84 0.942(7) . . no
C117 C118 1.377(8) . . no
C117 H85 0.956(6) . . no
C118 C119 1.395(8) . . no
C118 C120 1.521(8) . . no
C119 H86 0.953(6) . . no
C120 C121 1.510(8) . . no
C120 H87 0.953(5) . . no
C120 H88 0.954(6) . . no
C121 C122 1.523(8) . . no
C121 H89 0.955(6) . . no
C121 H90 0.953(6) . . no
C127 C128 1.517(8) . . no
C128 C129 1.538(9) . . no
C128 H91 0.942(6) . . no
C128 H92 0.953(7) . . no
C129 C130 1.518(9) . . no
C129 H93 0.950(7) . . no
C129 H94 0.949(6) . . no
C130 C131 1.383(9) . . no
C130 C135 1.385(9) . . no
C131 C132 1.378(10) . . no
C131 H95 0.943(7) . . no
C132 C133 1.379(10) . . no
C132 H96 0.959(7) . . no
C133 C134 1.385(9) . . no
C133 H97 0.957(7) . . no
C134 C135 1.387(9) . . no
C134 C136 1.500(9) . . no
C135 H98 0.935(7) . . no
C136 C137 1.544(9) . . no
C136 H99 0.948(7) . . no
C136 H100 0.954(6) . . no
C137 C138 1.508(9) . . no
C137 H101 0.949(7) . . no
C137 H102 0.951(7) . . no
C141 C142 1.328(9) . . no
C141 C146 1.312(10) . . no
C141 H103 0.991(6) . . no
C142 C143 1.387(10) . . no
C142 H104 0.961(8) . . no
C143 C144 1.356(11) . . no
C143 H105 0.950(8) . . no
C144 C145 1.369(11) . . no
C144 H106 0.941(8) . . no
C145 C146 1.356(11) . . no
C145 H107 0.956(9) . . no
C146 H108 0.960(8) . . no
C147 C148 1.346(11) . . no
C147 C152 1.358(11) . . no
C147 H109 0.973(8) . . no
C148 C149 1.396(12) . . no
C148 H110 0.961(9) . . no
C149 C150 1.300(13) . . no
C149 H111 0.966(9) . . no
C150 C151 1.298(12) . . no
C150 H112 0.992(8) . . no
C151 C152 1.383(11) . . no
C151 H113 0.971(9) . . no
C152 H114 0.948(8) . . no
